data_7024585
loop_
_publ_author_name
'Mobin, Shaikh M.'
'Srivastava, Ashwini K.'
'Mathur, Pradeep'
'Lahiri, Goutam Kumar'

_publ_section_title
;
 Single-crystal to single-crystal transformations in discrete hydrated
 dimeric copper complexes.
;
_journal_issue 6
_journal_name_full 'Dalton transactions (Cambridge, England : 2003)'
_journal_page_first 1447
_journal_page_last 1449
_journal_paper_doi 10.1039/b918761h
_journal_volume 39
_journal_year 2010
_chemical_formula_sum 'C9 H15 Cu N O5'
_chemical_formula_weight 280.77
_chemical_name_systematic
;
?
;
_space_group_IT_number 2
_symmetry_cell_setting triclinic
_symmetry_space_group_name_Hall '-P 1'
_symmetry_space_group_name_H-M 'P -1'
_atom_sites_solution_hydrogens geom
_atom_sites_solution_primary direct
_atom_sites_solution_secondary difmap
_audit_creation_method SHELXL-97
_cell_angle_alpha 71.77(3)
_cell_angle_beta 78.27(3)
_cell_angle_gamma 69.51(3)
_cell_formula_units_Z 2
_cell_length_a 7.900(3)
_cell_length_b 8.684(3)
_cell_length_c 10.058(4)
_cell_measurement_reflns_used 992
_cell_measurement_temperature 150(2)
_cell_measurement_theta_max 32.3096
_cell_measurement_theta_min 3.1606
_cell_volume 610.5(4)
_computing_cell_refinement 'CrysAlis RED, Oxford Diffraction Ltd.,'
_computing_data_collection 'CrysAlis CCD, Oxford Diffraction Ltd.,'
_computing_data_reduction 'CrysAlis RED, Oxford Diffraction Ltd.,'
_computing_molecular_graphics Ortep3
_computing_publication_material Shelx97
_computing_structure_refinement 'SHELXL-97 (Sheldrick, 1997)'
_computing_structure_solution 'SHELXS-97 (Sheldrick, 1997)'
_diffrn_ambient_temperature 150(2)
_diffrn_detector_area_resol_mean 15.9948
_diffrn_measured_fraction_theta_full 0.997
_diffrn_measured_fraction_theta_max 0.997
_diffrn_measurement_device_type 'OXFORD DIFFRACTION XCALIBUR-S'
_diffrn_measurement_method \w/q-scan
_diffrn_radiation_monochromator graphite
_diffrn_radiation_source 'Enhance (Mo) X-ray Source'
_diffrn_radiation_type MoK\a
_diffrn_radiation_wavelength 0.71073
_diffrn_reflns_av_R_equivalents 0.1173
_diffrn_reflns_av_sigmaI/netI 0.1113
_diffrn_reflns_limit_h_max 9
_diffrn_reflns_limit_h_min -9
_diffrn_reflns_limit_k_max 10
_diffrn_reflns_limit_k_min -10
_diffrn_reflns_limit_l_max 11
_diffrn_reflns_limit_l_min -11
_diffrn_reflns_number 5298
_diffrn_reflns_theta_full 25.00
_diffrn_reflns_theta_max 25.00
_diffrn_reflns_theta_min 3.16
_exptl_absorpt_coefficient_mu 1.794
_exptl_absorpt_correction_T_max 0.7045
_exptl_absorpt_correction_T_min 0.5891
_exptl_absorpt_correction_type multi-scan
_exptl_absorpt_process_details
;
CrysAlis RED, Oxford Diffraction Ltd.,
Version 1.171.31.7 (release 18-10-2006 CrysAlis171 .NET)
(compiled Oct 18 2006,16:28:17)
Empirical absorption correction using spherical harmonics,
implemented in SCALE3 ABSPACK scaling algorithm.
;
_exptl_crystal_colour blue
_exptl_crystal_density_diffrn 1.527
_exptl_crystal_density_method 'not measured'
_exptl_crystal_description block
_exptl_crystal_F_000 290
_exptl_crystal_size_max 0.33
_exptl_crystal_size_mid 0.26
_exptl_crystal_size_min 0.21
_refine_diff_density_max 0.897
_refine_diff_density_min -0.987
_refine_diff_density_rms 0.158
_refine_ls_extinction_method none
_refine_ls_goodness_of_fit_ref 1.008
_refine_ls_hydrogen_treatment constr
_refine_ls_matrix_type full
_refine_ls_number_parameters 162
_refine_ls_number_reflns 2145
_refine_ls_number_restraints 24
_refine_ls_restrained_S_all 1.003
_refine_ls_R_factor_all 0.1070
_refine_ls_R_factor_gt 0.0715
_refine_ls_shift/su_max 0.001
_refine_ls_shift/su_mean 0.000
_refine_ls_structure_factor_coef Fsqd
_refine_ls_weighting_details 'calc w=1/[\s^2^(Fo^2^)+(0.1452P)^2^+0.0000P] where P=(Fo^2^+2Fc^2^)/3'
_refine_ls_weighting_scheme calc
_refine_ls_wR_factor_gt 0.1986
_refine_ls_wR_factor_ref 0.2349
_reflns_number_gt 1446
_reflns_number_total 2145
_reflns_threshold_expression >2sigma(I)
_cod_data_source_file b918761h.txt
_cod_data_source_block 1c
_cod_depositor_comments
;
The following automatic conversions were performed:

'_symmetry_cell_setting' value 'Triclinic' changed to 'triclinic'
according to /home/saulius/struct/CIF-dictionaries/cif_core.dic
dictionary named 'cif_core.dic' version 2.4.2 from 2011-04-26.

Automatic conversion script
Id: cif_fix_values 1891 2012-01-12 08:04:46Z andrius 
;
_cod_database_code 7024585

loop_
_symmetry_equiv_pos_as_xyz
'x, y, z'
'-x, -y, -z'

loop_
_atom_site_label
_atom_site_type_symbol
_atom_site_fract_x
_atom_site_fract_y
_atom_site_fract_z
_atom_site_U_iso_or_equiv
_atom_site_adp_type
_atom_site_occupancy
_atom_site_symmetry_multiplicity
_atom_site_calc_flag
_atom_site_refinement_flags
Cu1 Cu 0.32352(13) 0.05300(12) 0.08826(10) 0.0396(4) Uani 1 1 d .
O1 O 0.4382(8) 0.1075(7) -0.0979(6) 0.0508(16) Uani 1 1 d .
O2 O 0.2454(8) -0.0143(7) 0.2881(6) 0.0464(14) Uani 1 1 d .
O3 O 0.3597(10) 0.1903(9) 0.2671(7) 0.0633(18) Uani 1 1 d .
N1 N 0.0758(8) 0.1897(8) 0.0347(7) 0.0380(16) Uani 1 1 d .
C1 C -0.0652(12) 0.1376(12) 0.1073(12) 0.059(3) Uani 1 1 d .
H1 H -0.0431 0.0452 0.1894 0.071 Uiso 1 1 calc R
C2 C -0.2423(12) 0.2100(12) 0.0702(12) 0.057(3) Uani 1 1 d .
H2 H -0.3400 0.1740 0.1278 0.068 Uiso 1 1 calc R
C3 C -0.2685(14) 0.3343(14) -0.0522(12) 0.066(3) Uani 1 1 d .
H3 H -0.3862 0.3842 -0.0834 0.080 Uiso 1 1 calc R
C4 C -0.1253(13) 0.3895(13) -0.1325(11) 0.060(3) Uani 1 1 d .
H4 H -0.1443 0.4744 -0.2194 0.072 Uiso 1 1 calc R
C5 C 0.0459(12) 0.3199(10) -0.0850(10) 0.044(2) Uani 1 1 d .
C6 C 0.2035(12) 0.3766(11) -0.1663(10) 0.053(2) Uani 1 1 d .
H6A H 0.2505 0.4214 -0.1071 0.063 Uiso 1 1 calc R
H6B H 0.1618 0.4706 -0.2501 0.063 Uiso 1 1 calc R
C7 C 0.3555(12) 0.2348(11) -0.2132(9) 0.049(2) Uani 1 1 d .
H7A H 0.3065 0.1831 -0.2655 0.059 Uiso 1 1 calc R
H7B H 0.4480 0.2825 -0.2778 0.059 Uiso 1 1 calc R
C8 C 0.2776(12) 0.0847(11) 0.3472(9) 0.045(2) Uani 1 1 d .
C9 C 0.2323(15) 0.0634(14) 0.4956(11) 0.067(3) Uani 1 1 d .
H9A H 0.3425 0.0358 0.5401 0.101 Uiso 1 1 calc R
H9B H 0.1784 -0.0295 0.5352 0.101 Uiso 1 1 calc R
H9C H 0.1449 0.1692 0.5132 0.101 Uiso 1 1 calc R
O111 O 0.4736(15) 0.4055(12) 0.3595(13) 0.094(3) Uani 1 1 d U
O222 O 0.2422(13) 0.6587(12) 0.4810(10) 0.081(3) Uani 1 1 d U
H333 H 0.221(15) 0.777(17) 0.406(13) 0.09(2) Uiso 1 1 d U
H444 H 0.189(18) 0.679(18) 0.541(14) 0.07(2) Uiso 1 1 d U
H111 H 0.471(19) 0.340(18) 0.335(15) 0.09(2) Uiso 1 1 d U
H222 H 0.397(18) 0.49(2) 0.408(15) 0.11(2) Uiso 1 1 d U

loop_
_atom_site_aniso_label
_atom_site_aniso_U_11
_atom_site_aniso_U_22
_atom_site_aniso_U_33
_atom_site_aniso_U_23
_atom_site_aniso_U_13
_atom_site_aniso_U_12
Cu1 0.0403(6) 0.0442(6) 0.0375(7) -0.0064(4) -0.0128(4) -0.0160(4)
O1 0.050(4) 0.049(3) 0.048(4) 0.005(3) -0.025(3) -0.014(3)
O2 0.047(3) 0.049(3) 0.049(4) -0.020(3) -0.011(3) -0.013(3)
O3 0.076(5) 0.068(4) 0.058(5) -0.016(3) -0.007(3) -0.038(4)
N1 0.036(4) 0.047(4) 0.036(4) -0.022(3) 0.001(3) -0.011(3)
C1 0.049(6) 0.048(5) 0.088(8) -0.003(5) -0.030(5) -0.024(4)
C2 0.045(5) 0.061(6) 0.079(8) -0.039(6) 0.000(5) -0.020(4)
C3 0.044(6) 0.071(7) 0.081(8) -0.013(6) -0.025(5) -0.011(5)
C4 0.059(6) 0.054(6) 0.057(6) -0.010(5) -0.015(5) -0.005(5)
C5 0.051(5) 0.032(4) 0.050(5) -0.013(4) -0.015(4) -0.006(4)
C6 0.057(6) 0.038(5) 0.056(6) 0.002(4) -0.012(4) -0.016(4)
C7 0.054(5) 0.051(5) 0.035(5) 0.000(4) -0.013(4) -0.012(4)
C8 0.046(5) 0.050(5) 0.037(5) -0.010(4) -0.015(4) -0.009(4)
C9 0.076(7) 0.081(7) 0.053(7) -0.031(6) -0.014(5) -0.018(6)
O111 0.111(7) 0.069(6) 0.125(8) -0.036(5) -0.047(6) -0.025(5)
O222 0.080(6) 0.073(5) 0.083(7) -0.001(5) -0.012(5) -0.031(5)

loop_
_atom_type_symbol
_atom_type_description
_atom_type_scat_dispersion_real
_atom_type_scat_dispersion_imag
_atom_type_scat_source
C C 0.0030 0.0020 'International Tables Vol C Tables 4.2.6.8 and 6.1.1.4'
H H 0.0000 0.0000 'International Tables Vol C Tables 4.2.6.8 and 6.1.1.4'
N N 0.0060 0.0030 'International Tables Vol C Tables 4.2.6.8 and 6.1.1.4'
O O 0.0110 0.0060 'International Tables Vol C Tables 4.2.6.8 and 6.1.1.4'
Cu Cu 0.3200 1.2650 'International Tables Vol C Tables 4.2.6.8 and 6.1.1.4'

loop_
_geom_angle_atom_site_label_1
_geom_angle_atom_site_label_2
_geom_angle_atom_site_label_3
_geom_angle
_geom_angle_site_symmetry_1
_geom_angle_site_symmetry_3
O1 Cu1 O1 76.2(3) . 2_655
O1 Cu1 O2 170.7(2) . .
O1 Cu1 O2 95.8(2) 2_655 .
O1 Cu1 N1 94.3(3) . .
O1 Cu1 N1 163.3(3) 2_655 .
O2 Cu1 N1 94.6(3) . .
O1 Cu1 Cu1 38.23(17) . 2_655
O1 Cu1 Cu1 37.97(18) 2_655 2_655
O2 Cu1 Cu1 133.57(18) . 2_655
N1 Cu1 Cu1 131.1(2) . 2_655
C7 O1 Cu1 125.6(6) . .
C7 O1 Cu1 130.6(6) . 2_655
Cu1 O1 Cu1 103.8(3) . 2_655
C8 O2 Cu1 107.5(5) . .
C1 N1 C5 118.2(7) . .
C1 N1 Cu1 118.7(6) . .
C5 N1 Cu1 122.3(6) . .
N1 C1 C2 124.3(9) . .
N1 C1 H1 117.8 . .
C2 C1 H1 117.8 . .
C3 C2 C1 116.8(9) . .
C3 C2 H2 121.6 . .
C1 C2 H2 121.6 . .
C2 C3 C4 120.8(9) . .
C2 C3 H3 119.6 . .
C4 C3 H3 119.6 . .
C3 C4 C5 119.6(9) . .
C3 C4 H4 120.2 . .
C5 C4 H4 120.2 . .
N1 C5 C4 120.1(8) . .
N1 C5 C6 118.1(7) . .
C4 C5 C6 121.7(8) . .
C5 C6 C7 112.6(7) . .
C5 C6 H6A 109.1 . .
C7 C6 H6A 109.1 . .
C5 C6 H6B 109.1 . .
C7 C6 H6B 109.1 . .
H6A C6 H6B 107.8 . .
O1 C7 C6 111.8(8) . .
O1 C7 H7A 109.3 . .
C6 C7 H7A 109.3 . .
O1 C7 H7B 109.3 . .
C6 C7 H7B 109.3 . .
H7A C7 H7B 107.9 . .
O3 C8 O2 116.3(8) . .
O3 C8 C9 124.1(9) . .
O2 C8 C9 119.4(8) . .
C8 C9 H9A 109.5 . .
C8 C9 H9B 109.5 . .
H9A C9 H9B 109.5 . .
C8 C9 H9C 109.5 . .
H9A C9 H9C 109.5 . .
H9B C9 H9C 109.5 . .
H111 O111 H222 140(10) . .
H333 O222 H444 103(10) . .

loop_
_geom_bond_atom_site_label_1
_geom_bond_atom_site_label_2
_geom_bond_distance
_geom_bond_site_symmetry_2
Cu1 O1 1.899(6) .
Cu1 O1 1.910(6) 2_655
Cu1 O2 1.943(6) .
Cu1 N1 1.982(6) .
Cu1 Cu1 2.998(2) 2_655
O1 C7 1.412(9) .
O1 Cu1 1.910(6) 2_655
O2 C8 1.301(10) .
O3 C8 1.286(11) .
N1 C1 1.340(11) .
N1 C5 1.364(11) .
C1 C2 1.393(12) .
C1 H1 0.9500 .
C2 C3 1.356(15) .
C2 H2 0.9500 .
C3 C4 1.388(14) .
C3 H3 0.9500 .
C4 C5 1.391(12) .
C4 H4 0.9500 .
C5 C6 1.491(12) .
C6 C7 1.510(13) .
C6 H6A 0.9900 .
C6 H6B 0.9900 .
C7 H7A 0.9900 .
C7 H7B 0.9900 .
C8 C9 1.430(13) .
C9 H9A 0.9800 .
C9 H9B 0.9800 .
C9 H9C 0.9800 .
O111 H111 0.70(14) .
O111 H222 0.94(15) .
O222 H333 1.05(13) .
O222 H444 0.70(12) .

loop_
_geom_hbond_atom_site_label_D
_geom_hbond_atom_site_label_H
_geom_hbond_atom_site_label_A
_geom_hbond_distance_DH
_geom_hbond_distance_HA
_geom_hbond_distance_DA
_geom_hbond_angle_DHA
_geom_hbond_site_symmetry_A
C2 H2 O3 0.95 2.48 3.387(12) 159.6 1_455

loop_
_geom_torsion_atom_site_label_1
_geom_torsion_atom_site_label_2
_geom_torsion_atom_site_label_3
_geom_torsion_atom_site_label_4
_geom_torsion
_geom_torsion_site_symmetry_1
_geom_torsion_site_symmetry_4
O1 Cu1 O1 C7 177.8(8) 2_655 .
O2 Cu1 O1 C7 -151.7(14) . .
N1 Cu1 O1 C7 11.7(7) . .
Cu1 Cu1 O1 C7 177.8(8) 2_655 .
O1 Cu1 O1 Cu1 0.0 2_655 2_655
O2 Cu1 O1 Cu1 30.5(17) . 2_655
N1 Cu1 O1 Cu1 -166.2(3) . 2_655
O1 Cu1 O2 C8 63.8(17) . .
O1 Cu1 O2 C8 93.5(5) 2_655 .
N1 Cu1 O2 C8 -99.5(5) . .
Cu1 Cu1 O2 C8 89.5(5) 2_655 .
O1 Cu1 N1 C1 148.4(7) . .
O1 Cu1 N1 C1 94.2(11) 2_655 .
O2 Cu1 N1 C1 -34.3(7) . .
Cu1 Cu1 N1 C1 137.1(6) 2_655 .
O1 Cu1 N1 C5 -21.8(6) . .
O1 Cu1 N1 C5 -76.0(11) 2_655 .
O2 Cu1 N1 C5 155.5(6) . .
Cu1 Cu1 N1 C5 -33.2(7) 2_655 .
C5 N1 C1 C2 -1.4(14) . .
Cu1 N1 C1 C2 -172.0(7) . .
N1 C1 C2 C3 4.1(15) . .
C1 C2 C3 C4 -2.3(15) . .
C2 C3 C4 C5 -1.8(16) . .
C1 N1 C5 C4 -3.0(12) . .
Cu1 N1 C5 C4 167.2(7) . .
C1 N1 C5 C6 -179.5(8) . .
Cu1 N1 C5 C6 -9.2(10) . .
C3 C4 C5 N1 4.6(14) . .
C3 C4 C5 C6 -179.1(10) . .
N1 C5 C6 C7 58.4(11) . .
C4 C5 C6 C7 -118.0(9) . .
Cu1 O1 C7 C6 27.4(10) . .
Cu1 O1 C7 C6 -155.4(6) 2_655 .
C5 C6 C7 O1 -67.1(10) . .
Cu1 O2 C8 O3 -4.3(9) . .
Cu1 O2 C8 C9 179.8(7) . .
